data_7158695
loop_
_publ_author_name
'Mao, Biming'
'Xu, Jiaqing'
'Shi, Wangyu'
'Wang, Wei'
'Wu, Yongjun'
'Xiao, Yumei'
'Guo, Hongchao'

_publ_section_title
;
 Pd-Catalyzed [4 + 2] cycloaddition of methylene cyclic carbamates with
 dihydropyrazolone-derived alkenes: synthesis of spiropyrazolones.
;
_journal_issue 20
_journal_name_full 'Organic &amp; biomolecular chemistry'
_journal_page_first 4086
_journal_page_last 4090
_journal_paper_doi 10.1039/d2ob00535b
_journal_volume 20
_journal_year 2022
_chemical_formula_moiety '2(C28 H27 N3 O3 S), C6 H14'
_chemical_formula_sum 'C62 H68 N6 O6 S2'
_chemical_formula_weight 1057.34
_space_group_crystal_system triclinic
_space_group_IT_number 2
_space_group_name_Hall '-P 1'
_space_group_name_H-M_alt 'P -1'
_atom_sites_solution_hydrogens geom
_atom_sites_solution_primary direct
_audit_creation_date 2019-07-05
_audit_creation_method
;
Olex2 1.2
(compiled 2018.05.29 svn.r3508 for OlexSys, GUI svn.r5506)
;
_audit_update_record
;
2020-08-18 deposited with the CCDC.	2022-04-26 downloaded from the CCDC.
;
_cell_angle_alpha 80.18(3)
_cell_angle_beta 82.46(3)
_cell_angle_gamma 76.91(3)
_cell_formula_units_Z 1
_cell_length_a 9.868(2)
_cell_length_b 11.707(2)
_cell_length_c 12.318(3)
_cell_measurement_reflns_used 4508
_cell_measurement_temperature 163(2)
_cell_measurement_theta_max 27.4778
_cell_measurement_theta_min 1.6857
_cell_volume 1359.4(5)
_computing_molecular_graphics 'Olex2 (Dolomanov et al., 2009)'
_computing_publication_material 'Olex2 (Dolomanov et al., 2009)'
_computing_structure_refinement 'ShelXL (Sheldrick, 2015)'
_computing_structure_solution 'ShelXS (Sheldrick, 2008)'
_diffrn_ambient_temperature 163.15
_diffrn_measured_fraction_theta_full 0.991
_diffrn_measured_fraction_theta_max 0.985
_diffrn_measurement_device_type 'multiwire proportional'
_diffrn_measurement_method 'phi and omega scans'
_diffrn_radiation_monochromator graphite
_diffrn_radiation_type MoK\a
_diffrn_radiation_wavelength 0.71073
_diffrn_reflns_av_R_equivalents 0.0381
_diffrn_reflns_av_unetI/netI 0.0445
_diffrn_reflns_Laue_measured_fraction_full 0.991
_diffrn_reflns_Laue_measured_fraction_max 0.985
_diffrn_reflns_limit_h_max 12
_diffrn_reflns_limit_h_min -12
_diffrn_reflns_limit_k_max 15
_diffrn_reflns_limit_k_min -14
_diffrn_reflns_limit_l_max 15
_diffrn_reflns_limit_l_min -15
_diffrn_reflns_number 14219
_diffrn_reflns_point_group_measured_fraction_full 0.991
_diffrn_reflns_point_group_measured_fraction_max 0.985
_diffrn_reflns_theta_full 25.242
_diffrn_reflns_theta_max 27.491
_diffrn_reflns_theta_min 2.129
_exptl_absorpt_coefficient_mu 0.157
_exptl_absorpt_correction_T_max 1.0000
_exptl_absorpt_correction_T_min 0.8976
_exptl_absorpt_correction_type multi-scan
_exptl_absorpt_process_details 'CrystalClear (Rigaku Inc., 2008)'
_exptl_crystal_colour colorless
_exptl_crystal_density_diffrn 1.292
_exptl_crystal_description block
_exptl_crystal_F_000 562
_exptl_crystal_size_max 0.24
_exptl_crystal_size_mid 0.21
_exptl_crystal_size_min 0.2
_refine_diff_density_max 0.972
_refine_diff_density_min -0.489
_refine_diff_density_rms 0.068
_refine_ls_extinction_method none
_refine_ls_goodness_of_fit_ref 1.095
_refine_ls_hydrogen_treatment constr
_refine_ls_matrix_type full
_refine_ls_number_parameters 346
_refine_ls_number_reflns 6130
_refine_ls_number_restraints 0
_refine_ls_restrained_S_all 1.095
_refine_ls_R_factor_all 0.0760
_refine_ls_R_factor_gt 0.0696
_refine_ls_shift/su_max 0.001
_refine_ls_shift/su_mean 0.000
_refine_ls_structure_factor_coef Fsqd
_refine_ls_weighting_details 'w=1/[\s^2^(Fo^2^)+(0.0849P)^2^+1.2391P] where P=(Fo^2^+2Fc^2^)/3'
_refine_ls_weighting_scheme calc
_refine_ls_wR_factor_gt 0.1819
_refine_ls_wR_factor_ref 0.1877
_reflns_Friedel_coverage 0.000
_reflns_number_gt 5569
_reflns_number_total 6130
_reflns_threshold_expression 'I > 2\s(I)'
_cod_data_source_file d2ob00535b2.cif
_cod_data_source_block bww19255
_cod_depositor_comments 'Adding full bibliography for 7158694--7158695.cif.'
_cod_database_code 7158695
_shelx_shelxl_version_number 2018/3
_shelx_space_group_comment
;
The symmetry employed for this shelxl refinement is uniquely defined
by the following loop, which should always be used as a source of
symmetry information in preference to the above space-group names.
They are only intended as comments.
;
_shelx_estimated_absorpt_t_max 0.969
_shelx_estimated_absorpt_t_min 0.963
_olex2_refinement_description
;
1. Fixed Uiso
 At 1.2 times of:
  All C(H) groups, All C(H,H) groups
 At 1.5 times of:
  All C(H,H,H) groups
2.a Ternary CH refined with riding coordinates:
 C7(H7)
2.b Secondary CH2 refined with riding coordinates:
 C9(H9A,H9B), C11(H11A,H11B), C30(H30A,H30B), C31(H31A,H31B)
2.c Aromatic/amide H refined with riding coordinates:
 C2(H2), C3(H3), C4(H4), C5(H5), C6(H6), C14(H14), C15(H15), C17(H17),
 C18(H18), C23(H23), C25(H25), C26(H26), C27(H27), C28(H28)
2.d X=CH2 refined with riding coordinates:
 C12(H12A,H12B)
2.e Idealised Me refined as rotating group:
 C19(H19A,H19B,H19C), C22(H22A,H22B,H22C), C29(H29A,H29B,H29C)
;
_olex2_submission_special_instructions 'No special instructions were received'

loop_
_space_group_symop_operation_xyz
'x, y, z'
'-x, -y, -z'

loop_
_atom_site_label
_atom_site_type_symbol
_atom_site_fract_x
_atom_site_fract_y
_atom_site_fract_z
_atom_site_U_iso_or_equiv
_atom_site_adp_type
_atom_site_occupancy
_atom_site_site_symmetry_order
_atom_site_calc_flag
_atom_site_refinement_flags_posn
_atom_site_refinement_flags_adp
_atom_site_refinement_flags_occupancy
_atom_site_disorder_assembly
_atom_site_disorder_group
S1 S 0.72053(6) 0.84911(5) -0.13973(5) 0.02538(17) Uani 1 1 d . . . . .
O1 O 0.90941(17) 0.53609(15) 0.18735(14) 0.0293(4) Uani 1 1 d . . . . .
O2 O 0.68961(19) 0.96126(14) -0.10024(15) 0.0317(4) Uani 1 1 d . . . . .
O3 O 0.81767(19) 0.82918(17) -0.23479(14) 0.0343(4) Uani 1 1 d . . . . .
N1 N 0.7805(2) 0.75154(16) -0.03708(16) 0.0238(4) Uani 1 1 d . . . . .
N2 N 0.7212(2) 0.56239(18) 0.32093(17) 0.0280(4) Uani 1 1 d . . . . .
N3 N 0.5816(2) 0.62735(18) 0.32798(17) 0.0299(5) Uani 1 1 d . . . . .
C1 C 0.8254(2) 0.81722(19) 0.13348(19) 0.0257(5) Uani 1 1 d . . . . .
C2 C 0.9510(3) 0.8405(2) 0.0791(2) 0.0312(5) Uani 1 1 d . . . . .
H2 H 0.978367 0.822974 0.005898 0.037 Uiso 1 1 calc R . . . .
C3 C 1.0370(3) 0.8893(2) 0.1308(2) 0.0373(6) Uani 1 1 d . . . . .
H3 H 1.122566 0.904547 0.092523 0.045 Uiso 1 1 calc R . . . .
C4 C 0.9993(3) 0.9157(2) 0.2365(2) 0.0386(6) Uani 1 1 d . . . . .
H4 H 1.058052 0.949617 0.271198 0.046 Uiso 1 1 calc R . . . .
C5 C 0.8746(3) 0.8924(2) 0.2922(2) 0.0392(6) Uani 1 1 d . . . . .
H5 H 0.848496 0.909720 0.365552 0.047 Uiso 1 1 calc R . . . .
C6 C 0.7878(3) 0.8441(2) 0.2416(2) 0.0329(5) Uani 1 1 d . . . . .
H6 H 0.702369 0.829034 0.280326 0.039 Uiso 1 1 calc R . . . .
C7 C 0.7248(2) 0.77024(19) 0.07690(19) 0.0232(4) Uani 1 1 d . . . . .
H7 H 0.638202 0.833830 0.071029 0.028 Uiso 1 1 calc R . . . .
C8 C 0.6788(2) 0.65694(19) 0.14442(19) 0.0240(5) Uani 1 1 d . . . . .
C9 C 0.6372(2) 0.5846(2) 0.0637(2) 0.0265(5) Uani 1 1 d . . . . .
H9A H 0.605640 0.514386 0.106920 0.032 Uiso 1 1 calc R . . . .
H9B H 0.557905 0.634214 0.024514 0.032 Uiso 1 1 calc R . . . .
C10 C 0.7560(2) 0.5444(2) -0.0201(2) 0.0258(5) Uani 1 1 d . . . . .
C11 C 0.8517(2) 0.63074(19) -0.0567(2) 0.0258(5) Uani 1 1 d . . . . .
H11A H 0.935644 0.604861 -0.015392 0.031 Uiso 1 1 calc R . . . .
H11B H 0.882751 0.631120 -0.136467 0.031 Uiso 1 1 calc R . . . .
C12 C 0.7754(3) 0.4424(2) -0.0584(2) 0.0334(5) Uani 1 1 d . . . . .
H12A H 0.712631 0.390672 -0.032921 0.040 Uiso 1 1 calc R . . . .
H12B H 0.852091 0.420826 -0.111401 0.040 Uiso 1 1 calc R . . . .
C13 C 0.5612(2) 0.8207(2) -0.16532(19) 0.0258(5) Uani 1 1 d . . . . .
C14 C 0.4365(2) 0.8784(2) -0.1142(2) 0.0274(5) Uani 1 1 d . . . . .
H14 H 0.436923 0.934173 -0.066657 0.033 Uiso 1 1 calc R . . . .
C15 C 0.3114(3) 0.8537(2) -0.1334(2) 0.0301(5) Uani 1 1 d . . . . .
H15 H 0.226032 0.893667 -0.099057 0.036 Uiso 1 1 calc R . . . .
C16 C 0.3084(3) 0.7715(2) -0.2021(2) 0.0304(5) Uani 1 1 d . . . . .
C17 C 0.4346(3) 0.7141(2) -0.2517(2) 0.0366(6) Uani 1 1 d . . . . .
H17 H 0.434536 0.657243 -0.298209 0.044 Uiso 1 1 calc R . . . .
C18 C 0.5602(3) 0.7384(2) -0.2343(2) 0.0336(6) Uani 1 1 d . . . . .
H18 H 0.645484 0.699022 -0.269263 0.040 Uiso 1 1 calc R . . . .
C19 C 0.1718(3) 0.7464(3) -0.2219(3) 0.0432(7) Uani 1 1 d . . . . .
H19A H 0.097255 0.816438 -0.213482 0.065 Uiso 1 1 calc GR . . . .
H19B H 0.150986 0.679168 -0.168168 0.065 Uiso 1 1 calc GR . . . .
H19C H 0.178117 0.727215 -0.297066 0.065 Uiso 1 1 calc GR . . . .
C20 C 0.7886(2) 0.57796(19) 0.2165(2) 0.0247(5) Uani 1 1 d . . . . .
C21 C 0.5577(2) 0.6830(2) 0.2307(2) 0.0265(5) Uani 1 1 d . . . . .
C22 C 0.4175(3) 0.7588(2) 0.2094(2) 0.0341(6) Uani 1 1 d . . . . .
H22A H 0.426602 0.841144 0.185225 0.051 Uiso 1 1 calc GR . . . .
H22B H 0.354099 0.754274 0.277544 0.051 Uiso 1 1 calc GR . . . .
H22C H 0.379821 0.730698 0.151523 0.051 Uiso 1 1 calc GR . . . .
C23 C 0.9029(3) 0.4199(2) 0.4197(2) 0.0306(5) Uani 1 1 d . . . . .
H23 H 0.955001 0.404532 0.351302 0.037 Uiso 1 1 calc R . . . .
C24 C 0.7756(3) 0.5010(2) 0.4217(2) 0.0279(5) Uani 1 1 d . . . . .
C25 C 0.6992(3) 0.5225(2) 0.5221(2) 0.0371(6) Uani 1 1 d . . . . .
H25 H 0.611696 0.577014 0.523444 0.045 Uiso 1 1 calc R . . . .
C26 C 0.7520(3) 0.4635(3) 0.6204(2) 0.0425(7) Uani 1 1 d . . . . .
H26 H 0.700336 0.478152 0.689103 0.051 Uiso 1 1 calc R . . . .
C27 C 0.8787(3) 0.3838(2) 0.6192(2) 0.0390(6) Uani 1 1 d . . . . .
H27 H 0.914834 0.344498 0.686680 0.047 Uiso 1 1 calc R . . . .
C28 C 0.9524(3) 0.3619(2) 0.5191(2) 0.0363(6) Uani 1 1 d . . . . .
H28 H 1.038766 0.305890 0.518263 0.044 Uiso 1 1 calc R . . . .
C29 C 0.2304(7) 0.9054(7) 0.4738(5) 0.124(2) Uani 1 1 d . . . . .
H29A H 0.217766 0.845134 0.431957 0.186 Uiso 1 1 calc GR . . . .
H29B H 0.165334 0.980195 0.452311 0.186 Uiso 1 1 calc GR . . . .
H29C H 0.211927 0.879014 0.553228 0.186 Uiso 1 1 calc GR . . . .
C30 C 0.3783(7) 0.9236(6) 0.4493(4) 0.106(2) Uani 1 1 d . . . . .
H30A H 0.440916 0.844218 0.457911 0.128 Uiso 1 1 calc R . . . .
H30B H 0.390308 0.957594 0.370273 0.128 Uiso 1 1 calc R . . . .
C31 C 0.4271(5) 0.9939(5) 0.5097(4) 0.0884(15) Uani 1 1 d . . . . .
H31A H 0.409650 0.962875 0.589084 0.106 Uiso 1 1 calc R . . . .
H31B H 0.368092 1.074564 0.497374 0.106 Uiso 1 1 calc R . . . .

loop_
_atom_site_aniso_label
_atom_site_aniso_U_11
_atom_site_aniso_U_22
_atom_site_aniso_U_33
_atom_site_aniso_U_23
_atom_site_aniso_U_13
_atom_site_aniso_U_12
S1 0.0231(3) 0.0241(3) 0.0286(3) -0.0002(2) -0.0039(2) -0.0060(2)
O1 0.0218(8) 0.0285(8) 0.0338(9) -0.0028(7) -0.0016(7) 0.0006(7)
O2 0.0359(10) 0.0199(8) 0.0398(10) 0.0010(7) -0.0117(8) -0.0061(7)
O3 0.0270(9) 0.0432(10) 0.0297(9) 0.0021(8) 0.0007(7) -0.0090(8)
N1 0.0234(9) 0.0207(9) 0.0257(9) -0.0021(7) -0.0013(7) -0.0026(7)
N2 0.0235(10) 0.0272(10) 0.0287(10) 0.0014(8) -0.0003(8) -0.0009(8)
N3 0.0219(10) 0.0297(10) 0.0346(11) -0.0016(8) 0.0013(8) -0.0029(8)
C1 0.0271(11) 0.0194(10) 0.0299(11) -0.0011(9) -0.0055(9) -0.0035(9)
C2 0.0293(12) 0.0310(12) 0.0349(13) -0.0038(10) -0.0046(10) -0.0095(10)
C3 0.0313(13) 0.0347(13) 0.0480(15) -0.0025(12) -0.0086(11) -0.0114(11)
C4 0.0440(16) 0.0296(12) 0.0463(15) -0.0028(11) -0.0202(13) -0.0089(11)
C5 0.0490(17) 0.0353(13) 0.0355(14) -0.0083(11) -0.0105(12) -0.0075(12)
C6 0.0361(14) 0.0302(12) 0.0335(13) -0.0065(10) -0.0019(10) -0.0085(10)
C7 0.0209(10) 0.0196(10) 0.0280(11) -0.0031(8) -0.0022(8) -0.0023(8)
C8 0.0200(10) 0.0208(10) 0.0293(11) -0.0022(9) -0.0006(9) -0.0024(8)
C9 0.0229(11) 0.0234(10) 0.0332(12) -0.0035(9) -0.0026(9) -0.0052(9)
C10 0.0219(11) 0.0240(11) 0.0307(12) -0.0025(9) -0.0060(9) -0.0023(9)
C11 0.0222(11) 0.0222(10) 0.0307(11) -0.0052(9) -0.0003(9) -0.0005(8)
C12 0.0311(13) 0.0295(12) 0.0419(14) -0.0096(11) -0.0044(11) -0.0072(10)
C13 0.0241(11) 0.0216(10) 0.0301(11) -0.0032(9) -0.0035(9) -0.0017(9)
C14 0.0257(12) 0.0249(11) 0.0309(12) -0.0062(9) -0.0042(9) -0.0015(9)
C15 0.0234(11) 0.0283(12) 0.0361(13) -0.0032(10) -0.0025(9) -0.0015(9)
C16 0.0275(12) 0.0283(11) 0.0360(13) 0.0009(10) -0.0078(10) -0.0086(10)
C17 0.0342(14) 0.0331(13) 0.0464(15) -0.0150(11) -0.0051(11) -0.0075(11)
C18 0.0284(12) 0.0333(13) 0.0398(14) -0.0138(11) -0.0023(10) -0.0018(10)
C19 0.0340(15) 0.0437(15) 0.0556(18) -0.0039(13) -0.0103(13) -0.0149(12)
C20 0.0240(11) 0.0187(10) 0.0308(11) -0.0030(8) -0.0008(9) -0.0045(8)
C21 0.0213(11) 0.0241(11) 0.0330(12) -0.0035(9) 0.0002(9) -0.0043(9)
C22 0.0242(12) 0.0332(13) 0.0394(14) -0.0039(11) 0.0003(10) 0.0025(10)
C23 0.0306(12) 0.0299(12) 0.0315(12) -0.0032(10) -0.0048(10) -0.0064(10)
C24 0.0302(12) 0.0235(11) 0.0295(12) 0.0018(9) -0.0041(9) -0.0082(9)
C25 0.0376(14) 0.0349(13) 0.0336(13) 0.0008(11) 0.0015(11) -0.0040(11)
C26 0.0534(18) 0.0412(15) 0.0308(13) -0.0007(11) -0.0001(12) -0.0110(13)
C27 0.0490(17) 0.0337(13) 0.0346(14) 0.0029(11) -0.0115(12) -0.0113(12)
C28 0.0381(14) 0.0308(12) 0.0384(14) 0.0014(11) -0.0108(11) -0.0046(11)
C29 0.152(6) 0.176(7) 0.079(4) -0.035(4) -0.001(4) -0.098(5)
C30 0.126(5) 0.161(6) 0.050(2) -0.035(3) 0.003(3) -0.061(4)
C31 0.088(3) 0.114(4) 0.072(3) -0.031(3) 0.014(3) -0.039(3)

loop_
_atom_type_symbol
_atom_type_description
_atom_type_scat_dispersion_real
_atom_type_scat_dispersion_imag
_atom_type_scat_source
C C 0.0033 0.0016 'International Tables Vol C Tables 4.2.6.8 and 6.1.1.4'
H H 0.0000 0.0000 'International Tables Vol C Tables 4.2.6.8 and 6.1.1.4'
N N 0.0061 0.0033 'International Tables Vol C Tables 4.2.6.8 and 6.1.1.4'
O O 0.0106 0.0060 'International Tables Vol C Tables 4.2.6.8 and 6.1.1.4'
S S 0.1246 0.1234 'International Tables Vol C Tables 4.2.6.8 and 6.1.1.4'

loop_
_geom_angle_atom_site_label_1
_geom_angle_atom_site_label_2
_geom_angle_atom_site_label_3
_geom_angle
_geom_angle_site_symmetry_1
_geom_angle_site_symmetry_3
_geom_angle_publ_flag
O2 S1 N1 105.80(10) . . ?
O2 S1 C13 107.13(11) . . ?
O3 S1 O2 120.57(12) . . ?
O3 S1 N1 107.00(11) . . ?
O3 S1 C13 107.83(11) . . ?
N1 S1 C13 107.97(11) . . ?
C7 N1 S1 119.02(15) . . ?
C7 N1 C11 118.14(18) . . ?
C11 N1 S1 119.85(16) . . ?
N3 N2 C24 117.38(19) . . ?
C20 N2 N3 112.93(19) . . ?
C20 N2 C24 129.4(2) . . ?
C21 N3 N2 107.29(19) . . ?
C2 C1 C6 118.3(2) . . ?
C2 C1 C7 122.0(2) . . ?
C6 C1 C7 119.6(2) . . ?
C1 C2 H2 119.7 . . ?
C1 C2 C3 120.7(2) . . ?
C3 C2 H2 119.7 . . ?
C2 C3 H3 119.7 . . ?
C4 C3 C2 120.7(3) . . ?
C4 C3 H3 119.7 . . ?
C3 C4 H4 120.3 . . ?
C3 C4 C5 119.3(3) . . ?
C5 C4 H4 120.3 . . ?
C4 C5 H5 119.7 . . ?
C6 C5 C4 120.6(3) . . ?
C6 C5 H5 119.7 . . ?
C1 C6 H6 119.8 . . ?
C5 C6 C1 120.4(3) . . ?
C5 C6 H6 119.8 . . ?
N1 C7 C1 111.52(19) . . ?
N1 C7 H7 106.5 . . ?
N1 C7 C8 111.33(17) . . ?
C1 C7 H7 106.5 . . ?
C1 C7 C8 113.87(18) . . ?
C8 C7 H7 106.5 . . ?
C9 C8 C7 109.43(18) . . ?
C20 C8 C7 114.06(19) . . ?
C20 C8 C9 110.35(18) . . ?
C21 C8 C7 113.99(18) . . ?
C21 C8 C9 108.20(19) . . ?
C21 C8 C20 100.42(18) . . ?
C8 C9 H9A 109.1 . . ?
C8 C9 H9B 109.1 . . ?
H9A C9 H9B 107.8 . . ?
C10 C9 C8 112.48(19) . . ?
C10 C9 H9A 109.1 . . ?
C10 C9 H9B 109.1 . . ?
C9 C10 C11 114.02(19) . . ?
C12 C10 C9 123.1(2) . . ?
C12 C10 C11 122.9(2) . . ?
N1 C11 C10 111.13(18) . . ?
N1 C11 H11A 109.4 . . ?
N1 C11 H11B 109.4 . . ?
C10 C11 H11A 109.4 . . ?
C10 C11 H11B 109.4 . . ?
H11A C11 H11B 108.0 . . ?
C10 C12 H12A 120.0 . . ?
C10 C12 H12B 120.0 . . ?
H12A C12 H12B 120.0 . . ?
C14 C13 S1 119.80(18) . . ?
C14 C13 C18 120.2(2) . . ?
C18 C13 S1 120.02(18) . . ?
C13 C14 H14 120.3 . . ?
C15 C14 C13 119.3(2) . . ?
C15 C14 H14 120.3 . . ?
C14 C15 H15 119.4 . . ?
C14 C15 C16 121.3(2) . . ?
C16 C15 H15 119.4 . . ?
C15 C16 C19 120.4(2) . . ?
C17 C16 C15 118.4(2) . . ?
C17 C16 C19 121.3(2) . . ?
C16 C17 H17 119.4 . . ?
C18 C17 C16 121.1(2) . . ?
C18 C17 H17 119.4 . . ?
C13 C18 H18 120.2 . . ?
C17 C18 C13 119.7(2) . . ?
C17 C18 H18 120.2 . . ?
C16 C19 H19A 109.5 . . ?
C16 C19 H19B 109.5 . . ?
C16 C19 H19C 109.5 . . ?
H19A C19 H19B 109.5 . . ?
H19A C19 H19C 109.5 . . ?
H19B C19 H19C 109.5 . . ?
O1 C20 N2 127.1(2) . . ?
O1 C20 C8 127.3(2) . . ?
N2 C20 C8 105.50(19) . . ?
N3 C21 C8 113.6(2) . . ?
N3 C21 C22 120.8(2) . . ?
C22 C21 C8 125.5(2) . . ?
C21 C22 H22A 109.5 . . ?
C21 C22 H22B 109.5 . . ?
C21 C22 H22C 109.5 . . ?
H22A C22 H22B 109.5 . . ?
H22A C22 H22C 109.5 . . ?
H22B C22 H22C 109.5 . . ?
C24 C23 H23 120.5 . . ?
C28 C23 H23 120.5 . . ?
C28 C23 C24 118.9(2) . . ?
C23 C24 N2 120.5(2) . . ?
C25 C24 N2 119.2(2) . . ?
C25 C24 C23 120.3(2) . . ?
C24 C25 H25 120.3 . . ?
C26 C25 C24 119.4(3) . . ?
C26 C25 H25 120.3 . . ?
C25 C26 H26 119.6 . . ?
C27 C26 C25 120.7(3) . . ?
C27 C26 H26 119.6 . . ?
C26 C27 H27 120.3 . . ?
C28 C27 C26 119.3(3) . . ?
C28 C27 H27 120.3 . . ?
C23 C28 H28 119.4 . . ?
C27 C28 C23 121.3(3) . . ?
C27 C28 H28 119.4 . . ?
H29A C29 H29B 109.5 . . ?
H29A C29 H29C 109.5 . . ?
H29B C29 H29C 109.5 . . ?
C30 C29 H29A 109.5 . . ?
C30 C29 H29B 109.5 . . ?
C30 C29 H29C 109.5 . . ?
C29 C30 H30A 107.3 . . ?
C29 C30 H30B 107.3 . . ?
H30A C30 H30B 106.9 . . ?
C31 C30 C29 120.2(5) . . ?
C31 C30 H30A 107.3 . . ?
C31 C30 H30B 107.3 . . ?
C30 C31 C31 120.3(6) . 2_676 ?
C30 C31 H31A 107.3 . . ?
C30 C31 H31B 107.3 . . ?
C31 C31 H31A 107.3 2_676 . ?
C31 C31 H31B 107.3 2_676 . ?
H31A C31 H31B 106.9 . . ?

loop_
_geom_bond_atom_site_label_1
_geom_bond_atom_site_label_2
_geom_bond_distance
_geom_bond_site_symmetry_2
_geom_bond_publ_flag
S1 O2 1.4320(18) . ?
S1 O3 1.4288(19) . ?
S1 N1 1.628(2) . ?
S1 C13 1.757(2) . ?
O1 C20 1.214(3) . ?
N1 C7 1.473(3) . ?
N1 C11 1.474(3) . ?
N2 N3 1.414(3) . ?
N2 C20 1.371(3) . ?
N2 C24 1.429(3) . ?
N3 C21 1.286(3) . ?
C1 C2 1.390(3) . ?
C1 C6 1.403(3) . ?
C1 C7 1.527(3) . ?
C2 H2 0.9500 . ?
C2 C3 1.392(4) . ?
C3 H3 0.9500 . ?
C3 C4 1.374(4) . ?
C4 H4 0.9500 . ?
C4 C5 1.387(4) . ?
C5 H5 0.9500 . ?
C5 C6 1.387(4) . ?
C6 H6 0.9500 . ?
C7 H7 1.0000 . ?
C7 C8 1.567(3) . ?
C8 C9 1.558(3) . ?
C8 C20 1.528(3) . ?
C8 C21 1.504(3) . ?
C9 H9A 0.9900 . ?
C9 H9B 0.9900 . ?
C9 C10 1.503(3) . ?
C10 C11 1.511(3) . ?
C10 C12 1.323(3) . ?
C11 H11A 0.9900 . ?
C11 H11B 0.9900 . ?
C12 H12A 0.9500 . ?
C12 H12B 0.9500 . ?
C13 C14 1.389(3) . ?
C13 C18 1.391(3) . ?
C14 H14 0.9500 . ?
C14 C15 1.388(3) . ?
C15 H15 0.9500 . ?
C15 C16 1.393(4) . ?
C16 C17 1.391(4) . ?
C16 C19 1.501(4) . ?
C17 H17 0.9500 . ?
C17 C18 1.383(4) . ?
C18 H18 0.9500 . ?
C19 H19A 0.9800 . ?
C19 H19B 0.9800 . ?
C19 H19C 0.9800 . ?
C21 C22 1.494(3) . ?
C22 H22A 0.9800 . ?
C22 H22B 0.9800 . ?
C22 H22C 0.9800 . ?
C23 H23 0.9500 . ?
C23 C24 1.393(3) . ?
C23 C28 1.386(4) . ?
C24 C25 1.391(4) . ?
C25 H25 0.9500 . ?
C25 C26 1.390(4) . ?
C26 H26 0.9500 . ?
C26 C27 1.380(4) . ?
C27 H27 0.9500 . ?
C27 C28 1.380(4) . ?
C28 H28 0.9500 . ?
C29 H29A 0.9800 . ?
C29 H29B 0.9800 . ?
C29 H29C 0.9800 . ?
C29 C30 1.506(8) . ?
C30 H30A 0.9900 . ?
C30 H30B 0.9900 . ?
C30 C31 1.395(7) . ?
C31 C31 1.462(9) 2_676 ?
C31 H31A 0.9900 . ?
C31 H31B 0.9900 . ?

loop_
_geom_torsion_atom_site_label_1
_geom_torsion_atom_site_label_2
_geom_torsion_atom_site_label_3
_geom_torsion_atom_site_label_4
_geom_torsion
_geom_torsion_site_symmetry_1
_geom_torsion_site_symmetry_2
_geom_torsion_site_symmetry_3
_geom_torsion_site_symmetry_4
_geom_torsion_publ_flag
S1 N1 C7 C1 -101.88(19) . . . . ?
S1 N1 C7 C8 129.74(17) . . . . ?
S1 N1 C11 C10 -101.7(2) . . . . ?
S1 C13 C14 C15 -178.84(18) . . . . ?
S1 C13 C18 C17 178.3(2) . . . . ?
O2 S1 N1 C7 33.54(19) . . . . ?
O2 S1 N1 C11 -166.36(17) . . . . ?
O2 S1 C13 C14 -21.1(2) . . . . ?
O2 S1 C13 C18 160.6(2) . . . . ?
O3 S1 N1 C7 163.27(16) . . . . ?
O3 S1 N1 C11 -36.6(2) . . . . ?
O3 S1 C13 C14 -152.23(19) . . . . ?
O3 S1 C13 C18 29.4(2) . . . . ?
N1 S1 C13 C14 92.5(2) . . . . ?
N1 S1 C13 C18 -85.9(2) . . . . ?
N1 C7 C8 C9 -27.2(2) . . . . ?
N1 C7 C8 C20 97.0(2) . . . . ?
N1 C7 C8 C21 -148.47(19) . . . . ?
N2 N3 C21 C8 2.7(3) . . . . ?
N2 N3 C21 C22 178.9(2) . . . . ?
N2 C24 C25 C26 -179.7(2) . . . . ?
N3 N2 C20 O1 177.7(2) . . . . ?
N3 N2 C20 C8 -3.4(3) . . . . ?
N3 N2 C24 C23 169.3(2) . . . . ?
N3 N2 C24 C25 -10.1(3) . . . . ?
C1 C2 C3 C4 -0.2(4) . . . . ?
C1 C7 C8 C9 -154.28(18) . . . . ?
C1 C7 C8 C20 -30.1(3) . . . . ?
C1 C7 C8 C21 84.4(2) . . . . ?
C2 C1 C6 C5 -0.1(4) . . . . ?
C2 C1 C7 N1 1.4(3) . . . . ?
C2 C1 C7 C8 128.5(2) . . . . ?
C2 C3 C4 C5 0.5(4) . . . . ?
C3 C4 C5 C6 -0.6(4) . . . . ?
C4 C5 C6 C1 0.5(4) . . . . ?
C6 C1 C2 C3 0.0(4) . . . . ?
C6 C1 C7 N1 177.9(2) . . . . ?
C6 C1 C7 C8 -55.1(3) . . . . ?
C7 N1 C11 C10 58.6(3) . . . . ?
C7 C1 C2 C3 176.5(2) . . . . ?
C7 C1 C6 C5 -176.7(2) . . . . ?
C7 C8 C9 C10 60.4(2) . . . . ?
C7 C8 C20 O1 -54.3(3) . . . . ?
C7 C8 C20 N2 126.8(2) . . . . ?
C7 C8 C21 N3 -126.9(2) . . . . ?
C7 C8 C21 C22 57.1(3) . . . . ?
C8 C9 C10 C11 -34.2(3) . . . . ?
C8 C9 C10 C12 145.6(2) . . . . ?
C9 C8 C20 O1 69.3(3) . . . . ?
C9 C8 C20 N2 -109.6(2) . . . . ?
C9 C8 C21 N3 111.1(2) . . . . ?
C9 C8 C21 C22 -64.8(3) . . . . ?
C9 C10 C11 N1 -22.1(3) . . . . ?
C11 N1 C7 C1 97.7(2) . . . . ?
C11 N1 C7 C8 -30.7(3) . . . . ?
C12 C10 C11 N1 158.1(2) . . . . ?
C13 S1 N1 C7 -80.89(18) . . . . ?
C13 S1 N1 C11 79.21(19) . . . . ?
C13 C14 C15 C16 0.6(4) . . . . ?
C14 C13 C18 C17 -0.1(4) . . . . ?
C14 C15 C16 C17 0.0(4) . . . . ?
C14 C15 C16 C19 -179.9(2) . . . . ?
C15 C16 C17 C18 -0.6(4) . . . . ?
C16 C17 C18 C13 0.6(4) . . . . ?
C18 C13 C14 C15 -0.5(4) . . . . ?
C19 C16 C17 C18 179.3(3) . . . . ?
C20 N2 N3 C21 0.6(3) . . . . ?
C20 N2 C24 C23 -17.7(4) . . . . ?
C20 N2 C24 C25 162.9(2) . . . . ?
C20 C8 C9 C10 -65.9(2) . . . . ?
C20 C8 C21 N3 -4.5(3) . . . . ?
C20 C8 C21 C22 179.5(2) . . . . ?
C21 C8 C9 C10 -174.85(19) . . . . ?
C21 C8 C20 O1 -176.7(2) . . . . ?
C21 C8 C20 N2 4.5(2) . . . . ?
C23 C24 C25 C26 0.9(4) . . . . ?
C24 N2 N3 C21 174.7(2) . . . . ?
C24 N2 C20 O1 4.4(4) . . . . ?
C24 N2 C20 C8 -176.7(2) . . . . ?
C24 C23 C28 C27 -0.6(4) . . . . ?
C24 C25 C26 C27 -0.3(4) . . . . ?
C25 C26 C27 C28 -0.8(4) . . . . ?
C26 C27 C28 C23 1.2(4) . . . . ?
C28 C23 C24 N2 -179.9(2) . . . . ?
C28 C23 C24 C25 -0.5(4) . . . . ?
C29 C30 C31 C31 176.5(7) . . . 2_676 ?
